data_4068847
loop_
_publ_author_name
'Chang, Shu-Hao'
'Tsai, Wen-Ru'
'Ma, Hao-Wei'
'Lin, Ying-Chih'
'Huang, Shou-Ling'
'Liu, Yi-Hung'
'Wang, Yu'

_publ_section_title
;
 Intramolecular Diels&#x2212;Alder Reactions in Ruthenium Vinylidene
 Complexes Containing Anthracenyl Groups
;
_journal_issue 6
_journal_name_full Organometallics
_journal_page_first 1863
_journal_paper_doi 10.1021/om8011294
_journal_volume 28
_journal_year 2009
_chemical_formula_sum 'C63 H55 I3 P2 Ru'
_chemical_formula_weight 1355.78
_chemical_name_systematic
; 
 ? 
;
_space_group_IT_number 14
_symmetry_cell_setting monoclinic
_symmetry_space_group_name_Hall '-P 2yn'
_symmetry_space_group_name_H-M 'P 1 21/n 1'
_atom_sites_solution_hydrogens geom
_atom_sites_solution_primary direct
_atom_sites_solution_secondary difmap
_audit_creation_method SHELXL-97
_cell_angle_alpha 90.00
_cell_angle_beta 96.934(2)
_cell_angle_gamma 90.00
_cell_formula_units_Z 4
_cell_length_a 16.8783(3)
_cell_length_b 15.2258(3)
_cell_length_c 21.2754(5)
_cell_measurement_reflns_used 11540
_cell_measurement_temperature 295(2)
_cell_measurement_theta_max 30.2788
_cell_measurement_theta_min 2.8378
_cell_volume 5427.48(19)
_computing_cell_refinement
; 
CrysAlis RED, Oxford Diffraction Ltd., 
Version 1.171.32.24 (release 21-04-2008 CrysAlis171 .NET) 
(compiled Apr 21 2008,18:23:10) 
Empirical absorption correction using spherical harmonics, 
 implemented in SCALE3 ABSPACK scaling algorithm. 
;
_computing_data_collection
; 
CrysAlis RED, Oxford Diffraction Ltd., 
Version 1.171.32.24 (release 21-04-2008 CrysAlis171 .NET) 
(compiled Apr 21 2008,18:23:10) 
Empirical absorption correction using spherical harmonics, 
 implemented in SCALE3 ABSPACK scaling algorithm. 
;
_computing_data_reduction
; 
CrysAlis RED, Oxford Diffraction Ltd., 
Version 1.171.32.24 (release 21-04-2008 CrysAlis171 .NET) 
(compiled Apr 21 2008,18:23:10) 
Empirical absorption correction using spherical harmonics, 
 implemented in SCALE3 ABSPACK scaling algorithm. 
;
_computing_molecular_graphics SHELXTL
_computing_publication_material SHELXTL
_computing_structure_refinement 'SHELXL-97 (Sheldrick, 1997)'
_computing_structure_solution 'SHELXS-97 (Sheldrick, 1990)'
_diffrn_ambient_temperature 295(2)
_diffrn_measured_fraction_theta_full 0.997
_diffrn_measured_fraction_theta_max 0.997
_diffrn_measurement_device_type 'Oxford Diffraction Gemini R'
_diffrn_measurement_method CCD
_diffrn_radiation_monochromator graphite
_diffrn_radiation_source 'fine-focus sealed tube'
_diffrn_radiation_type MoK\a
_diffrn_radiation_wavelength 0.71073
_diffrn_reflns_av_R_equivalents 0.0979
_diffrn_reflns_av_sigmaI/netI 0.1032
_diffrn_reflns_limit_h_max 20
_diffrn_reflns_limit_h_min -21
_diffrn_reflns_limit_k_max 19
_diffrn_reflns_limit_k_min -19
_diffrn_reflns_limit_l_max 27
_diffrn_reflns_limit_l_min -27
_diffrn_reflns_number 65526
_diffrn_reflns_theta_full 27.50
_diffrn_reflns_theta_max 27.50
_diffrn_reflns_theta_min 2.84
_exptl_absorpt_coefficient_mu 2.094
_exptl_absorpt_correction_T_max 1.00000
_exptl_absorpt_correction_T_min 0.83738
_exptl_absorpt_correction_type multi-scan
_exptl_absorpt_process_details
; 
CrysAlis RED, Oxford Diffraction Ltd., 
Version 1.171.32.24 (release 21-04-2008 CrysAlis171 .NET) 
(compiled Apr 21 2008,18:23:10) 
Empirical absorption correction using spherical harmonics, 
 implemented in SCALE3 ABSPACK scaling algorithm. 
;
_exptl_crystal_density_diffrn 1.659
_exptl_crystal_density_method 'not measured'
_exptl_crystal_F_000 2664
_exptl_crystal_size_max 0.15
_exptl_crystal_size_mid 0.10
_exptl_crystal_size_min 0.10
_refine_diff_density_max 1.061
_refine_diff_density_min -0.825
_refine_diff_density_rms 0.076
_refine_ls_extinction_method none
_refine_ls_goodness_of_fit_ref 0.830
_refine_ls_hydrogen_treatment mixed
_refine_ls_matrix_type full
_refine_ls_number_parameters 622
_refine_ls_number_reflns 12421
_refine_ls_number_restraints 0
_refine_ls_restrained_S_all 0.830
_refine_ls_R_factor_all 0.1230
_refine_ls_R_factor_gt 0.0439
_refine_ls_shift/su_max 0.002
_refine_ls_shift/su_mean 0.000
_refine_ls_structure_factor_coef Fsqd
_refine_ls_weighting_details 'calc w=1/[\s^2^(Fo^2^)+(0.0420P)^2^+0.0000P] where P=(Fo^2^+2Fc^2^)/3'
_refine_ls_weighting_scheme calc
_refine_ls_wR_factor_gt 0.0799
_refine_ls_wR_factor_ref 0.0934
_reflns_number_gt 5980
_reflns_number_total 12421
_reflns_threshold_expression >2sigma(I)
_cod_data_source_file om8011294_si_002.cif
_cod_data_source_block ic13290
_cod_depositor_comments
;
The following automatic conversions were performed:

'_symmetry_cell_setting' value 'Monoclinic' changed to 'monoclinic'
according to /home/saulius/struct/CIF-dictionaries/cif_core.dic
dictionary named 'cif_core.dic' version 2.4.2 from 2011-04-26.

Automatic conversion script
Id: cif_fix_values 1715 2011-07-08 13:25:40Z adriana 
;
_cod_original_sg_symbol_H-M P2(1)/n
_cod_database_code 4068847

loop_
_symmetry_equiv_pos_as_xyz
'x, y, z'
'-x+1/2, y+1/2, -z+1/2'
'-x, -y, -z'
'x-1/2, -y-1/2, z-1/2'

loop_
_atom_site_label
_atom_site_type_symbol
_atom_site_fract_x
_atom_site_fract_y
_atom_site_fract_z
_atom_site_U_iso_or_equiv
_atom_site_adp_type
_atom_site_occupancy
_atom_site_symmetry_multiplicity
_atom_site_calc_flag
_atom_site_refinement_flags
Ru1 Ru 0.518022(19) 0.67484(2) 0.261387(15) 0.03290(9) Uani 1 1 d .
P1 P 0.51124(7) 0.60596(7) 0.35916(5) 0.0396(3) Uani 1 1 d .
P2 P 0.39886(6) 0.75695(7) 0.25347(5) 0.0362(3) Uani 1 1 d .
C1 C 0.4723(2) 0.5768(3) 0.21829(17) 0.0342(10) Uani 1 1 d .
C2 C 0.4503(2) 0.5058(3) 0.18849(19) 0.0388(10) Uani 1 1 d .
C3 C 0.4182(2) 0.4932(3) 0.11834(18) 0.0395(10) Uani 1 1 d .
H3A H 0.3602 0.4871 0.1168 0.047 Uiso 1 1 calc R
C4 C 0.4321(3) 0.5680(3) 0.07193(19) 0.0517(12) Uani 1 1 d .
H4A H 0.4706 0.6091 0.0928 0.062 Uiso 1 1 calc R
H4B H 0.4545 0.5436 0.0358 0.062 Uiso 1 1 calc R
C5 C 0.3563(3) 0.6169(3) 0.0489(2) 0.0764(16) Uani 1 1 d .
H5A H 0.3680 0.6629 0.0205 0.115 Uiso 1 1 calc R
H5B H 0.3342 0.6419 0.0844 0.115 Uiso 1 1 calc R
H5C H 0.3184 0.5770 0.0270 0.115 Uiso 1 1 calc R
C6 C 0.4577(3) 0.4133(3) 0.2192(2) 0.0586(13) Uani 1 1 d .
H6A H 0.5127 0.4008 0.2355 0.070 Uiso 1 1 calc R
H6B H 0.4251 0.4090 0.2536 0.070 Uiso 1 1 calc R
C7 C 0.4282(3) 0.3502(3) 0.16576(18) 0.0454(11) Uani 1 1 d .
H7A H 0.3699 0.3468 0.1631 0.055 Uiso 1 1 calc R
C8 C 0.4611(3) 0.2564(3) 0.1682(2) 0.0590(13) Uani 1 1 d .
H8A H 0.4184 0.2147 0.1717 0.071 Uiso 1 1 calc R
H8B H 0.5010 0.2494 0.2047 0.071 Uiso 1 1 calc R
C9 C 0.4987(3) 0.2397(3) 0.1065(2) 0.0541(13) Uani 1 1 d .
H9A H 0.5182 0.1793 0.1044 0.065 Uiso 1 1 calc R
C10 C 0.4382(3) 0.2613(3) 0.0512(2) 0.0476(12) Uani 1 1 d .
C11 C 0.4057(3) 0.2036(3) 0.0048(2) 0.0594(14) Uani 1 1 d .
H11A H 0.4231 0.1456 0.0053 0.071 Uiso 1 1 calc R
C12 C 0.3483(3) 0.2313(4) -0.0419(2) 0.0636(15) Uani 1 1 d .
H12A H 0.3261 0.1917 -0.0723 0.076 Uiso 1 1 calc R
C13 C 0.3232(3) 0.3169(4) -0.0442(2) 0.0576(13) Uani 1 1 d .
H13A H 0.2846 0.3354 -0.0764 0.069 Uiso 1 1 calc R
C14 C 0.3554(3) 0.3762(3) 0.0018(2) 0.0477(12) Uani 1 1 d .
H14A H 0.3385 0.4344 0.0003 0.057 Uiso 1 1 calc R
C15 C 0.4127(2) 0.3484(3) 0.04978(19) 0.0397(10) Uani 1 1 d .
C16 C 0.4500(2) 0.4009(3) 0.10577(18) 0.0375(10) Uani 1 1 d .
C17 C 0.5401(3) 0.3925(3) 0.10866(19) 0.0428(11) Uani 1 1 d .
C18 C 0.5956(3) 0.4592(3) 0.1138(2) 0.0504(12) Uani 1 1 d .
H18A H 0.5785 0.5173 0.1139 0.061 Uiso 1 1 calc R
C19 C 0.6760(3) 0.4409(4) 0.1189(2) 0.0675(15) Uani 1 1 d .
H19A H 0.7130 0.4864 0.1222 0.081 Uiso 1 1 calc R
C20 C 0.7009(3) 0.3554(5) 0.1189(3) 0.0848(18) Uani 1 1 d .
H20A H 0.7552 0.3433 0.1224 0.102 Uiso 1 1 calc R
C21 C 0.6470(3) 0.2866(4) 0.1140(3) 0.0771(16) Uani 1 1 d .
H21A H 0.6647 0.2288 0.1147 0.093 Uiso 1 1 calc R
C22 C 0.5658(3) 0.3056(3) 0.1080(2) 0.0520(12) Uani 1 1 d .
C23 C 0.6501(2) 0.6906(3) 0.2897(2) 0.0550(12) Uani 1 1 d .
H23A H 0.6813 0.6632 0.3264 0.066 Uiso 1 1 calc R
C24 C 0.6385(3) 0.6565(3) 0.2287(3) 0.0557(13) Uani 1 1 d .
H24A H 0.6601 0.6009 0.2151 0.067 Uiso 1 1 calc R
C25 C 0.5968(3) 0.7178(4) 0.1893(3) 0.0649(15) Uani 1 1 d .
H25A H 0.5844 0.7134 0.1432 0.078 Uiso 1 1 calc R
C26 C 0.5842(3) 0.7909(3) 0.2263(3) 0.0701(16) Uani 1 1 d .
H26A H 0.5594 0.8461 0.2104 0.084 Uiso 1 1 calc R
C27 C 0.6160(3) 0.7754(3) 0.2881(3) 0.0624(14) Uani 1 1 d .
H27A H 0.6187 0.8173 0.3233 0.075 Uiso 1 1 calc R
C28 C 0.5472(3) 0.4926(3) 0.3600(2) 0.0467(11) Uani 1 1 d .
C29 C 0.6129(3) 0.4712(3) 0.3303(2) 0.0615(13) Uani 1 1 d .
H29A H 0.6384 0.5149 0.3097 0.074 Uiso 1 1 calc R
C30 C 0.6417(4) 0.3860(4) 0.3306(3) 0.0811(17) Uani 1 1 d .
H30A H 0.6873 0.3735 0.3117 0.097 Uiso 1 1 calc R
C31 C 0.6037(4) 0.3205(4) 0.3583(3) 0.089(2) Uani 1 1 d .
H31A H 0.6219 0.2629 0.3570 0.107 Uiso 1 1 calc R
C32 C 0.5381(4) 0.3397(4) 0.3884(3) 0.0783(17) Uani 1 1 d .
H32A H 0.5123 0.2950 0.4076 0.094 Uiso 1 1 calc R
C33 C 0.5100(3) 0.4261(3) 0.3902(2) 0.0619(14) Uani 1 1 d .
H33A H 0.4665 0.4389 0.4116 0.074 Uiso 1 1 calc R
C34 C 0.5744(3) 0.6569(3) 0.42483(19) 0.0453(11) Uani 1 1 d .
C35 C 0.6329(3) 0.6123(4) 0.4614(2) 0.0659(14) Uani 1 1 d .
H35A H 0.6407 0.5530 0.4538 0.079 Uiso 1 1 calc R
C36 C 0.6809(3) 0.6540(5) 0.5098(3) 0.0844(18) Uani 1 1 d .
H36A H 0.7209 0.6226 0.5340 0.101 Uiso 1 1 calc R
C37 C 0.6700(4) 0.7393(5) 0.5220(3) 0.0803(18) Uani 1 1 d .
H37A H 0.7022 0.7668 0.5549 0.096 Uiso 1 1 calc R
C38 C 0.6127(4) 0.7853(4) 0.4868(3) 0.093(2) Uani 1 1 d .
H38A H 0.6051 0.8444 0.4953 0.112 Uiso 1 1 calc R
C39 C 0.5648(3) 0.7444(4) 0.4378(2) 0.0801(17) Uani 1 1 d .
H39A H 0.5257 0.7766 0.4133 0.096 Uiso 1 1 calc R
C40 C 0.4147(2) 0.5950(3) 0.38894(19) 0.0440(11) Uani 1 1 d .
C41 C 0.3993(3) 0.6245(4) 0.4473(2) 0.0649(15) Uani 1 1 d .
H41A H 0.4396 0.6521 0.4738 0.078 Uiso 1 1 calc R
C42 C 0.3255(4) 0.6138(4) 0.4671(2) 0.0813(18) Uani 1 1 d .
H42A H 0.3162 0.6348 0.5066 0.098 Uiso 1 1 calc R
C43 C 0.2661(3) 0.5730(4) 0.4296(3) 0.0809(18) Uani 1 1 d .
H43A H 0.2162 0.5663 0.4432 0.097 Uiso 1 1 calc R
C44 C 0.2798(3) 0.5414(4) 0.3714(3) 0.0793(17) Uani 1 1 d .
H44A H 0.2395 0.5123 0.3458 0.095 Uiso 1 1 calc R
C45 C 0.3548(3) 0.5531(3) 0.3508(2) 0.0604(14) Uani 1 1 d .
H45A H 0.3641 0.5325 0.3112 0.073 Uiso 1 1 calc R
C46 C 0.3798(3) 0.8152(3) 0.32520(19) 0.0447(11) Uani 1 1 d .
C47 C 0.4319(3) 0.8801(3) 0.3507(2) 0.0588(13) Uani 1 1 d .
H47A H 0.4758 0.8950 0.3304 0.071 Uiso 1 1 calc R
C48 C 0.4193(4) 0.9231(4) 0.4061(3) 0.0843(19) Uani 1 1 d .
H48A H 0.4533 0.9679 0.4222 0.101 Uiso 1 1 calc R
C49 C 0.3556(5) 0.8982(5) 0.4372(3) 0.100(2) Uani 1 1 d .
H49A H 0.3471 0.9259 0.4747 0.120 Uiso 1 1 calc R
C50 C 0.3053(4) 0.8336(5) 0.4133(3) 0.089(2) Uani 1 1 d .
H50A H 0.2627 0.8174 0.4348 0.106 Uiso 1 1 calc R
C51 C 0.3163(3) 0.7915(3) 0.3575(2) 0.0620(14) Uani 1 1 d .
H51A H 0.2814 0.7474 0.3416 0.074 Uiso 1 1 calc R
C52 C 0.2990(2) 0.7146(3) 0.22444(18) 0.0404(10) Uani 1 1 d .
C53 C 0.2833(3) 0.6278(3) 0.2104(2) 0.0523(12) Uani 1 1 d .
H53A H 0.3248 0.5873 0.2151 0.063 Uiso 1 1 calc R
C54 C 0.2068(3) 0.5998(4) 0.1893(2) 0.0672(14) Uani 1 1 d .
H54A H 0.1973 0.5409 0.1798 0.081 Uiso 1 1 calc R
C55 C 0.1456(3) 0.6579(4) 0.1823(2) 0.0678(15) Uani 1 1 d .
H55A H 0.0939 0.6386 0.1694 0.081 Uiso 1 1 calc R
C56 C 0.1600(3) 0.7449(4) 0.1942(2) 0.0721(16) Uani 1 1 d .
H56A H 0.1182 0.7850 0.1880 0.087 Uiso 1 1 calc R
C57 C 0.2355(3) 0.7735(3) 0.2154(2) 0.0608(13) Uani 1 1 d .
H57A H 0.2444 0.8328 0.2239 0.073 Uiso 1 1 calc R
C58 C 0.4048(2) 0.8428(3) 0.1933(2) 0.0445(11) Uani 1 1 d .
C59 C 0.4103(3) 0.9315(3) 0.2040(3) 0.0613(13) Uani 1 1 d .
H59A H 0.4063 0.9540 0.2441 0.074 Uiso 1 1 calc R
C60 C 0.4222(3) 0.9884(4) 0.1537(4) 0.0798(18) Uani 1 1 d .
H60A H 0.4271 1.0485 0.1607 0.096 Uiso 1 1 calc R
C61 C 0.4265(3) 0.9552(5) 0.0946(4) 0.089(2) Uani 1 1 d .
H61A H 0.4353 0.9931 0.0618 0.107 Uiso 1 1 calc R
C62 C 0.4184(3) 0.8695(5) 0.0829(3) 0.0799(17) Uani 1 1 d .
H62A H 0.4189 0.8481 0.0420 0.096 Uiso 1 1 calc R
C63 C 0.4094(3) 0.8124(3) 0.1324(2) 0.0630(14) Uani 1 1 d .
H63A H 0.4063 0.7524 0.1245 0.076 Uiso 1 1 calc R
I1 I 0.89307(3) 0.55519(3) 0.13722(3) 0.10845(18) Uani 1 1 d .
I2 I 0.86174(2) 0.54170(2) 0.26988(2) 0.08633(15) Uani 1 1 d .
I3 I 0.83812(3) 0.52117(3) 0.40092(2) 0.10459(17) Uani 1 1 d .

loop_
_atom_site_aniso_label
_atom_site_aniso_U_11
_atom_site_aniso_U_22
_atom_site_aniso_U_33
_atom_site_aniso_U_23
_atom_site_aniso_U_13
_atom_site_aniso_U_12
Ru1 0.03131(18) 0.02933(18) 0.03838(18) -0.00145(17) 0.00553(13) -0.00204(15)
P1 0.0382(7) 0.0416(7) 0.0375(6) 0.0023(6) -0.0017(5) -0.0008(5)
P2 0.0366(6) 0.0343(6) 0.0379(6) -0.0009(5) 0.0054(5) 0.0016(5)
C1 0.039(2) 0.031(2) 0.033(2) 0.0043(19) 0.0071(19) 0.0048(19)
C2 0.045(3) 0.033(2) 0.039(3) -0.003(2) 0.007(2) -0.002(2)
C3 0.044(3) 0.036(3) 0.038(2) -0.007(2) 0.003(2) 0.000(2)
C4 0.077(4) 0.039(3) 0.038(3) 0.005(2) 0.000(2) 0.004(2)
C5 0.102(5) 0.058(4) 0.063(3) 0.000(3) -0.014(3) 0.024(3)
C6 0.093(4) 0.037(3) 0.045(3) 0.003(2) 0.007(3) -0.015(3)
C7 0.062(3) 0.039(3) 0.037(2) -0.002(2) 0.012(2) -0.013(2)
C8 0.089(4) 0.035(3) 0.053(3) 0.002(2) 0.014(3) -0.008(3)
C9 0.072(3) 0.031(3) 0.060(3) 0.001(2) 0.014(3) 0.005(2)
C10 0.057(3) 0.041(3) 0.048(3) -0.007(2) 0.020(2) -0.010(2)
C11 0.087(4) 0.040(3) 0.056(3) -0.008(3) 0.030(3) -0.012(3)
C12 0.089(4) 0.057(4) 0.047(3) -0.014(3) 0.018(3) -0.028(3)
C13 0.064(3) 0.069(4) 0.042(3) -0.005(3) 0.015(2) -0.019(3)
C14 0.050(3) 0.052(3) 0.043(3) -0.006(2) 0.015(2) -0.009(2)
C15 0.041(3) 0.039(3) 0.041(3) -0.002(2) 0.016(2) -0.006(2)
C16 0.041(3) 0.034(2) 0.039(2) -0.003(2) 0.008(2) -0.0027(19)
C17 0.045(3) 0.040(3) 0.042(3) 0.004(2) 0.004(2) 0.002(2)
C18 0.051(3) 0.048(3) 0.053(3) 0.007(2) 0.007(2) -0.001(2)
C19 0.050(3) 0.079(4) 0.070(4) 0.013(3) -0.004(3) -0.009(3)
C20 0.044(4) 0.102(5) 0.103(5) 0.017(4) -0.010(3) 0.016(4)
C21 0.072(4) 0.064(4) 0.093(4) 0.011(3) 0.003(3) 0.027(3)
C22 0.051(3) 0.045(3) 0.059(3) 0.006(2) 0.004(2) 0.010(2)
C23 0.030(3) 0.059(3) 0.074(3) 0.000(3) -0.002(2) -0.008(2)
C24 0.040(3) 0.050(3) 0.081(4) 0.000(3) 0.026(3) -0.001(2)
C25 0.047(3) 0.089(4) 0.063(3) 0.014(3) 0.021(3) -0.023(3)
C26 0.036(3) 0.044(3) 0.132(5) 0.023(4) 0.019(3) -0.013(2)
C27 0.044(3) 0.054(4) 0.089(4) -0.021(3) 0.007(3) -0.016(3)
C28 0.055(3) 0.039(3) 0.040(3) 0.005(2) -0.016(2) -0.003(2)
C29 0.062(3) 0.042(3) 0.079(4) -0.001(3) -0.002(3) 0.005(3)
C30 0.076(4) 0.058(4) 0.104(5) -0.010(4) -0.010(3) 0.018(3)
C31 0.105(5) 0.043(4) 0.105(5) -0.002(4) -0.041(4) 0.012(4)
C32 0.105(5) 0.049(4) 0.072(4) 0.017(3) -0.026(3) -0.016(3)
C33 0.069(4) 0.056(3) 0.056(3) 0.006(3) -0.011(3) -0.008(3)
C34 0.045(3) 0.051(3) 0.039(2) -0.001(2) -0.001(2) -0.003(2)
C35 0.064(4) 0.062(3) 0.066(3) -0.004(3) -0.013(3) -0.001(3)
C36 0.068(4) 0.105(5) 0.072(4) -0.012(4) -0.029(3) -0.001(4)
C37 0.084(5) 0.100(5) 0.052(3) -0.019(4) -0.008(3) -0.034(4)
C38 0.127(6) 0.069(4) 0.079(4) -0.020(4) -0.011(4) -0.008(4)
C39 0.101(5) 0.063(4) 0.067(4) -0.011(3) -0.026(3) 0.006(3)
C40 0.043(3) 0.050(3) 0.038(3) 0.008(2) 0.000(2) -0.003(2)
C41 0.054(3) 0.104(5) 0.037(3) 0.001(3) 0.005(2) -0.002(3)
C42 0.077(4) 0.124(5) 0.045(3) 0.001(3) 0.016(3) -0.009(4)
C43 0.056(4) 0.116(5) 0.076(4) 0.007(4) 0.029(3) -0.010(3)
C44 0.054(4) 0.100(5) 0.085(4) -0.012(4) 0.009(3) -0.028(3)
C45 0.053(3) 0.082(4) 0.046(3) -0.005(3) 0.006(2) -0.010(3)
C46 0.046(3) 0.046(3) 0.041(2) -0.005(2) 0.000(2) 0.012(2)
C47 0.057(3) 0.062(3) 0.056(3) -0.017(3) 0.002(3) 0.012(3)
C48 0.084(5) 0.086(4) 0.077(4) -0.037(4) -0.016(4) 0.028(4)
C49 0.107(6) 0.131(7) 0.061(4) -0.034(4) 0.011(4) 0.046(5)
C50 0.082(5) 0.133(6) 0.054(4) -0.009(4) 0.022(3) 0.025(4)
C51 0.062(3) 0.076(4) 0.050(3) -0.005(3) 0.016(3) 0.013(3)
C52 0.034(3) 0.051(3) 0.037(2) -0.003(2) 0.0080(19) 0.003(2)
C53 0.039(3) 0.055(3) 0.061(3) 0.001(3) 0.002(2) 0.002(2)
C54 0.059(4) 0.067(4) 0.075(4) -0.009(3) 0.003(3) -0.019(3)
C55 0.037(3) 0.097(5) 0.067(3) -0.007(3) -0.002(2) -0.011(3)
C56 0.044(3) 0.097(5) 0.073(4) -0.015(3) -0.005(3) 0.020(3)
C57 0.047(3) 0.063(3) 0.069(3) -0.008(3) -0.005(3) 0.006(3)
C58 0.039(3) 0.036(3) 0.058(3) 0.007(2) 0.004(2) 0.005(2)
C59 0.057(3) 0.048(3) 0.078(4) 0.010(3) 0.003(3) 0.007(3)
C60 0.062(4) 0.045(3) 0.131(6) 0.025(4) 0.007(4) 0.003(3)
C61 0.064(4) 0.096(6) 0.109(6) 0.052(5) 0.014(4) 0.001(4)
C62 0.083(4) 0.092(5) 0.067(4) 0.029(4) 0.019(3) 0.009(4)
C63 0.082(4) 0.056(3) 0.051(3) 0.017(3) 0.009(3) -0.001(3)
I1 0.0852(3) 0.0855(3) 0.1517(5) 0.0019(3) 0.0023(3) 0.0016(2)
I2 0.0565(2) 0.0484(2) 0.1474(4) -0.0029(2) -0.0146(2) 0.00844(17)
I3 0.0874(3) 0.0726(3) 0.1510(4) 0.0163(3) 0.0032(3) -0.0074(2)

loop_
_atom_type_symbol
_atom_type_description
_atom_type_scat_dispersion_real
_atom_type_scat_dispersion_imag
_atom_type_scat_source
C C 0.0033 0.0016 'International Tables Vol C Tables 4.2.6.8 and 6.1.1.4'
H H 0.0000 0.0000 'International Tables Vol C Tables 4.2.6.8 and 6.1.1.4'
P P 0.1023 0.0942 'International Tables Vol C Tables 4.2.6.8 and 6.1.1.4'
Ru Ru -1.2594 0.8363 'International Tables Vol C Tables 4.2.6.8 and 6.1.1.4'
I I -0.4742 1.8119 'International Tables Vol C Tables 4.2.6.8 and 6.1.1.4'

loop_
_geom_angle_atom_site_label_1
_geom_angle_atom_site_label_2
_geom_angle_atom_site_label_3
_geom_angle
C1 Ru1 C24 94.85(17)
C1 Ru1 C25 98.10(19)
C24 Ru1 C25 36.00(17)
C1 Ru1 C23 123.60(17)
C24 Ru1 C23 36.03(16)
C25 Ru1 C23 60.18(18)
C1 Ru1 C26 130.7(2)
C24 Ru1 C26 59.58(18)
C25 Ru1 C26 36.04(18)
C23 Ru1 C26 59.56(19)
C1 Ru1 C27 154.81(17)
C24 Ru1 C27 60.20(17)
C25 Ru1 C27 60.16(19)
C23 Ru1 C27 36.38(16)
C26 Ru1 C27 35.38(18)
C1 Ru1 P1 90.95(11)
C24 Ru1 P1 111.26(14)
C25 Ru1 P1 146.38(15)
C23 Ru1 P1 87.88(13)
C26 Ru1 P1 136.08(18)
C27 Ru1 P1 101.02(15)
C1 Ru1 P2 95.18(12)
C24 Ru1 P2 147.24(14)
C25 Ru1 P2 111.56(16)
C23 Ru1 P2 140.50(13)
C26 Ru1 P2 90.73(13)
C27 Ru1 P2 104.41(14)
P1 Ru1 P2 99.67(4)
C34 P1 C40 103.69(19)
C34 P1 C28 103.4(2)
C40 P1 C28 102.7(2)
C34 P1 Ru1 113.73(14)
C40 P1 Ru1 119.33(14)
C28 P1 Ru1 112.27(15)
C46 P2 C52 101.79(19)
C46 P2 C58 105.4(2)
C52 P2 C58 98.05(19)
C46 P2 Ru1 115.64(14)
C52 P2 Ru1 125.23(15)
C58 P2 Ru1 107.99(14)
C2 C1 Ru1 172.5(3)
C1 C2 C3 129.2(4)
C1 C2 C6 123.5(4)
C3 C2 C6 107.2(3)
C2 C3 C16 101.2(3)
C2 C3 C4 117.7(3)
C16 C3 C4 118.7(3)
C2 C3 H3A 106.1
C16 C3 H3A 106.1
C4 C3 H3A 106.1
C5 C4 C3 112.6(4)
C5 C4 H4A 109.1
C3 C4 H4A 109.1
C5 C4 H4B 109.1
C3 C4 H4B 109.1
H4A C4 H4B 107.8
C4 C5 H5A 109.5
C4 C5 H5B 109.5
H5A C5 H5B 109.5
C4 C5 H5C 109.5
H5A C5 H5C 109.5
H5B C5 H5C 109.5
C7 C6 C2 104.8(3)
C7 C6 H6A 110.8
C2 C6 H6A 110.8
C7 C6 H6B 110.8
C2 C6 H6B 110.8
H6A C6 H6B 108.9
C6 C7 C8 118.6(4)
C6 C7 C16 102.0(3)
C8 C7 C16 111.4(3)
C6 C7 H7A 108.1
C8 C7 H7A 108.1
C16 C7 H7A 108.1
C7 C8 C9 108.0(3)
C7 C8 H8A 110.1
C9 C8 H8A 110.1
C7 C8 H8B 110.1
C9 C8 H8B 110.1
H8A C8 H8B 108.4
C10 C9 C22 108.0(4)
C10 C9 C8 108.6(4)
C22 C9 C8 104.9(4)
C10 C9 H9A 111.7
C22 C9 H9A 111.7
C8 C9 H9A 111.7
C11 C10 C15 119.6(5)
C11 C10 C9 126.5(4)
C15 C10 C9 113.9(4)
C12 C11 C10 120.4(5)
C12 C11 H11A 119.8
C10 C11 H11A 119.8
C11 C12 C13 120.6(5)
C11 C12 H12A 119.7
C13 C12 H12A 119.7
C12 C13 C14 119.9(5)
C12 C13 H13A 120.0
C14 C13 H13A 120.0
C15 C14 C13 119.8(5)
C15 C14 H14A 120.1
C13 C14 H14A 120.1
C14 C15 C10 119.6(4)
C14 C15 C16 127.5(4)
C10 C15 C16 112.8(4)
C15 C16 C17 108.0(3)
C15 C16 C3 120.0(3)
C17 C16 C3 116.0(3)
C15 C16 C7 105.3(3)
C17 C16 C7 104.9(3)
C3 C16 C7 100.7(3)
C18 C17 C22 119.5(4)
C18 C17 C16 127.5(4)
C22 C17 C16 112.9(4)
C17 C18 C19 120.8(5)
C17 C18 H18A 119.6
C19 C18 H18A 119.6
C20 C19 C18 119.5(5)
C20 C19 H19A 120.3
C18 C19 H19A 120.3
C19 C20 C21 121.5(5)
C19 C20 H20A 119.3
C21 C20 H20A 119.3
C20 C21 C22 118.8(5)
C20 C21 H21A 120.6
C22 C21 H21A 120.6
C21 C22 C17 120.0(5)
C21 C22 C9 126.3(4)
C17 C22 C9 113.5(4)
C24 C23 C27 107.9(5)
C24 C23 Ru1 71.7(2)
C27 C23 Ru1 72.7(3)
C24 C23 H23A 125.9
C27 C23 H23A 125.9
Ru1 C23 H23A 125.9
C25 C24 C23 108.6(4)
C25 C24 Ru1 72.1(3)
C23 C24 Ru1 72.3(2)
C25 C24 H24A 125.6
C23 C24 H24A 125.6
Ru1 C24 H24A 125.6
C24 C25 C26 107.2(5)
C24 C25 Ru1 71.9(2)
C26 C25 Ru1 72.7(3)
C24 C25 H25A 126.2
C26 C25 H25A 126.2
Ru1 C25 H25A 126.2
C27 C26 C25 109.5(5)
C27 C26 Ru1 72.7(3)
C25 C26 Ru1 71.3(3)
C27 C26 H26A 125.2
C25 C26 H26A 125.2
Ru1 C26 H26A 125.2
C26 C27 C23 106.9(5)
C26 C27 Ru1 71.9(3)
C23 C27 Ru1 70.9(3)
C26 C27 H27A 126.5
C23 C27 H27A 126.5
Ru1 C27 H27A 126.5
C29 C28 C33 118.3(5)
C29 C28 P1 120.1(3)
C33 C28 P1 121.6(4)
C28 C29 C30 121.3(5)
C28 C29 H29A 119.4
C30 C29 H29A 119.4
C31 C30 C29 120.4(6)
C31 C30 H30A 119.8
C29 C30 H30A 119.8
C30 C31 C32 119.6(6)
C30 C31 H31A 120.2
C32 C31 H31A 120.2
C31 C32 C33 120.5(5)
C31 C32 H32A 119.7
C33 C32 H32A 119.7
C28 C33 C32 119.8(5)
C28 C33 H33A 120.1
C32 C33 H33A 120.1
C35 C34 C39 117.6(4)
C35 C34 P1 122.8(4)
C39 C34 P1 119.6(4)
C34 C35 C36 121.0(5)
C34 C35 H35A 119.5
C36 C35 H35A 119.5
C37 C36 C35 120.4(6)
C37 C36 H36A 119.8
C35 C36 H36A 119.8
C36 C37 C38 120.1(5)
C36 C37 H37A 120.0
C38 C37 H37A 120.0
C37 C38 C39 119.9(6)
C37 C38 H38A 120.0
C39 C38 H38A 120.0
C34 C39 C38 121.0(5)
C34 C39 H39A 119.5
C38 C39 H39A 119.5
C41 C40 C45 118.6(4)
C41 C40 P1 123.9(4)
C45 C40 P1 117.4(3)
C42 C41 C40 121.2(5)
C42 C41 H41A 119.4
C40 C41 H41A 119.4
C43 C42 C41 120.4(5)
C43 C42 H42A 119.8
C41 C42 H42A 119.8
C42 C43 C44 120.0(5)
C42 C43 H43A 120.0
C44 C43 H43A 120.0
C43 C44 C45 119.6(5)
C43 C44 H44A 120.2
C45 C44 H44A 120.2
C40 C45 C44 120.1(4)
C40 C45 H45A 119.9
C44 C45 H45A 119.9
C51 C46 C47 118.8(4)
C51 C46 P2 120.7(4)
C47 C46 P2 120.3(3)
C48 C47 C46 120.9(5)
C48 C47 H47A 119.6
C46 C47 H47A 119.6
C49 C48 C47 119.0(6)
C49 C48 H48A 120.5
C47 C48 H48A 120.5
C50 C49 C48 120.5(6)
C50 C49 H49A 119.7
C48 C49 H49A 119.7
C49 C50 C51 121.0(6)
C49 C50 H50A 119.5
C51 C50 H50A 119.5
C50 C51 C46 119.7(5)
C50 C51 H51A 120.1
C46 C51 H51A 120.1
C53 C52 C57 117.6(4)
C53 C52 P2 123.7(3)
C57 C52 P2 118.6(4)
C52 C53 C54 121.0(5)
C52 C53 H53A 119.5
C54 C53 H53A 119.5
C55 C54 C53 120.3(5)
C55 C54 H54A 119.8
C53 C54 H54A 119.8
C54 C55 C56 119.8(5)
C54 C55 H55A 120.1
C56 C55 H55A 120.1
C55 C56 C57 120.4(5)
C55 C56 H56A 119.8
C57 C56 H56A 119.8
C56 C57 C52 120.7(5)
C56 C57 H57A 119.6
C52 C57 H57A 119.6
C59 C58 C63 118.2(4)
C59 C58 P2 126.4(4)
C63 C58 P2 115.3(3)
C58 C59 C60 119.5(5)
C58 C59 H59A 120.2
C60 C59 H59A 120.2
C61 C60 C59 120.0(6)
C61 C60 H60A 120.0
C59 C60 H60A 120.0
C62 C61 C60 121.2(6)
C62 C61 H61A 119.4
C60 C61 H61A 119.4
C61 C62 C63 119.3(6)
C61 C62 H62A 120.3
C63 C62 H62A 120.3
C62 C63 C58 121.6(5)
C62 C63 H63A 119.2
C58 C63 H63A 119.2
I3 I2 I1 176.759(18)

loop_
_geom_bond_atom_site_label_1
_geom_bond_atom_site_label_2
_geom_bond_distance
Ru1 C1 1.869(4)
Ru1 C24 2.244(4)
Ru1 C25 2.246(4)
Ru1 C23 2.252(4)
Ru1 C26 2.264(4)
Ru1 C27 2.275(5)
Ru1 P1 2.3447(11)
Ru1 P2 2.3568(11)
P1 C34 1.825(4)
P1 C40 1.826(4)
P1 C28 1.829(5)
P2 C46 1.827(4)
P2 C52 1.840(4)
P2 C58 1.840(4)
C1 C2 1.285(5)
C2 C3 1.537(5)
C2 C6 1.551(6)
C3 C16 1.539(5)
C3 C4 1.545(6)
C3 H3A 0.9800
C4 C5 1.510(6)
C4 H4A 0.9700
C4 H4B 0.9700
C5 H5A 0.9600
C5 H5B 0.9600
C5 H5C 0.9600
C6 C7 1.526(6)
C6 H6A 0.9700
C6 H6B 0.9700
C7 C8 1.530(6)
C7 C16 1.573(5)
C7 H7A 0.9800
C8 C9 1.546(6)
C8 H8A 0.9700
C8 H8B 0.9700
C9 C10 1.499(6)
C9 C22 1.510(6)
C9 H9A 0.9800
C10 C11 1.385(6)
C10 C15 1.394(6)
C11 C12 1.368(7)
C11 H11A 0.9300
C12 C13 1.368(7)
C12 H12A 0.9300
C13 C14 1.394(6)
C13 H13A 0.9300
C14 C15 1.384(6)
C14 H14A 0.9300
C15 C16 1.508(6)
C16 C17 1.520(6)
C17 C18 1.376(6)
C17 C22 1.394(6)
C18 C19 1.376(6)
C18 H18A 0.9300
C19 C20 1.367(7)
C19 H19A 0.9300
C20 C21 1.383(7)
C20 H20A 0.9300
C21 C22 1.392(6)
C21 H21A 0.9300
C23 C24 1.390(6)
C23 C27 1.413(7)
C23 H23A 0.9800
C24 C25 1.387(7)
C24 H24A 0.9800
C25 C26 1.395(7)
C25 H25A 0.9800
C26 C27 1.379(7)
C26 H26A 0.9800
C27 H27A 0.9800
C28 C29 1.380(6)
C28 C33 1.390(6)
C29 C30 1.386(7)
C29 H29A 0.9300
C30 C31 1.359(8)
C30 H30A 0.9300
C31 C32 1.375(8)
C31 H31A 0.9300
C32 C33 1.400(7)
C32 H32A 0.9300
C33 H33A 0.9300
C34 C35 1.363(6)
C34 C39 1.373(6)
C35 C36 1.385(7)
C35 H35A 0.9300
C36 C37 1.342(8)
C36 H36A 0.9300
C37 C38 1.347(8)
C37 H37A 0.9300
C38 C39 1.387(7)
C38 H38A 0.9300
C39 H39A 0.9300
C40 C41 1.374(6)
C40 C45 1.376(6)
C41 C42 1.372(6)
C41 H41A 0.9300
C42 C43 1.355(7)
C42 H42A 0.9300
C43 C44 1.373(7)
C43 H43A 0.9300
C44 C45 1.400(6)
C44 H44A 0.9300
C45 H45A 0.9300
C46 C51 1.388(6)
C46 C47 1.389(6)
C47 C48 1.387(6)
C47 H47A 0.9300
C48 C49 1.381(8)
C48 H48A 0.9300
C49 C50 1.358(9)
C49 H49A 0.9300
C50 C51 1.382(7)
C50 H50A 0.9300
C51 H51A 0.9300
C52 C53 1.373(6)
C52 C57 1.393(6)
C53 C54 1.382(6)
C53 H53A 0.9300
C54 C55 1.354(7)
C54 H54A 0.9300
C55 C56 1.364(7)
C55 H55A 0.9300
C56 C57 1.371(6)
C56 H56A 0.9300
C57 H57A 0.9300
C58 C59 1.371(6)
C58 C63 1.388(6)
C59 C60 1.410(7)
C59 H59A 0.9300
C60 C61 1.366(8)
C60 H60A 0.9300
C61 C62 1.333(8)
C61 H61A 0.9300
C62 C63 1.387(7)
C62 H62A 0.9300
C63 H63A 0.9300
I1 I2 2.9408(7)
I2 I3 2.8805(7)
